data_7114603
loop_
_publ_author_name
'Eugenia V. Peresypkina'
'Anna M. Majcher'
'Michal Rams'
'Kira E. Vostrikova'

_publ_section_title
;
 A single chain magnet involving hexacyanoosmate
;
_journal_name_full Chem.Commun.
_journal_page_first 7150
_journal_paper_doi 10.1039/C3CC48972H
_journal_volume 50
_journal_year 2014
_chemical_formula_moiety 'C18 H18 Mn N8 O2 Os, 2(C24 H20 P), 0.7(C2 H4 O3), 1.5(H2 O)'
_chemical_formula_structural '(P(C6 H5)4)2 [Os(C N) Mn(C12 H18 N2 O2)]*1.5(H2 O)*0.7(C3 H7 O H)'
_chemical_formula_sum 'C68.1 H66.6 Mn N8 O4.2 Os P2'
_chemical_formula_weight 1371.37
_chemical_name_systematic
; 
 ? 
;
_space_group_IT_number 2
_symmetry_cell_setting triclinic
_symmetry_space_group_name_Hall '-P 1'
_symmetry_space_group_name_H-M 'P -1'
_atom_sites_solution_hydrogens geom
_atom_sites_solution_primary direct
_atom_sites_solution_secondary difmap
_audit_creation_method SHELXL-97
_cell_angle_alpha 93.050(2)
_cell_angle_beta 110.232(2)
_cell_angle_gamma 114.384(2)
_cell_formula_units_Z 2
_cell_length_a 13.2901(3)
_cell_length_b 15.2869(4)
_cell_length_c 18.7961(4)
_cell_measurement_reflns_used 17549
_cell_measurement_temperature 123(2)
_cell_measurement_theta_max 66.3100
_cell_measurement_theta_min 3.2560
_cell_volume 3176.50(16)
_computing_cell_refinement
;
CrysAlisPro, Agilent Technologies,
Version 1.171.36.28 (release 01-02-2013 CrysAlis171 .NET)
(compiled Feb  1 2013,16:14:44)
;
_computing_data_collection
;
CrysAlisPro, Agilent Technologies,
Version 1.171.36.28 (release 01-02-2013 CrysAlis171 .NET)
(compiled Feb  1 2013,16:14:44)
;
_computing_data_reduction
;
CrysAlisPro, Agilent Technologies,
Version 1.171.36.28 (release 01-02-2013 CrysAlis171 .NET)
(compiled Feb  1 2013,16:14:44)
;
_computing_structure_refinement 'SHELXL-97 (Sheldrick, 2008)'
_computing_structure_solution 'SHELXS-97 (Sheldrick, 2008)'
_diffrn_ambient_temperature 123(2)
_diffrn_detector_area_resol_mean 10.5431
_diffrn_measured_fraction_theta_full 0.984
_diffrn_measured_fraction_theta_max 0.984
_diffrn_measurement_device_type 'Xcalibur, Ruby, Gemini ultra'
_diffrn_measurement_method '\w scans'
_diffrn_radiation_monochromator mirror
_diffrn_radiation_source 'Enhance Ultra (Cu) X-ray Source'
_diffrn_radiation_type CuK\a
_diffrn_radiation_wavelength 1.54178
_diffrn_reflns_av_R_equivalents 0.0538
_diffrn_reflns_av_sigmaI/netI 0.0407
_diffrn_reflns_limit_h_max 15
_diffrn_reflns_limit_h_min -15
_diffrn_reflns_limit_k_max 17
_diffrn_reflns_limit_k_min -18
_diffrn_reflns_limit_l_max 22
_diffrn_reflns_limit_l_min -22
_diffrn_reflns_number 40813
_diffrn_reflns_theta_full 66.65
_diffrn_reflns_theta_max 66.65
_diffrn_reflns_theta_min 3.66
_exptl_absorpt_coefficient_mu 6.245
_exptl_absorpt_correction_T_max 1.00000
_exptl_absorpt_correction_T_min 0.83800
_exptl_absorpt_correction_type multi-scan
_exptl_absorpt_process_details
;
CrysAlisPro, Agilent Technologies,
Version 1.171.36.28 (release 01-02-2013 CrysAlis171 .NET)
(compiled Feb  1 2013,16:14:44)
Empirical absorption correction using spherical harmonics,
 implemented in SCALE3 ABSPACK scaling algorithm.
;
_exptl_crystal_density_diffrn 1.434
_exptl_crystal_density_method 'not measured'
_exptl_crystal_description plate
_exptl_crystal_F_000 1392
_exptl_crystal_size_max 0.2852
_exptl_crystal_size_mid 0.2038
_exptl_crystal_size_min 0.1194
_refine_diff_density_max 1.422
_refine_diff_density_min -1.162
_refine_diff_density_rms 0.112
_refine_ls_extinction_method none
_refine_ls_goodness_of_fit_ref 0.970
_refine_ls_hydrogen_treatment constr
_refine_ls_matrix_type full
_refine_ls_number_parameters 778
_refine_ls_number_reflns 11086
_refine_ls_number_restraints 0
_refine_ls_restrained_S_all 0.970
_refine_ls_R_factor_all 0.0501
_refine_ls_R_factor_gt 0.0417
_refine_ls_shift/su_max 0.000
_refine_ls_shift/su_mean 0.000
_refine_ls_structure_factor_coef Fsqd
_refine_ls_weighting_details 'calc w=1/[\s^2^(Fo^2^)+(0.0867P)^2^+0.0000P] where P=(Fo^2^+2Fc^2^)/3'
_refine_ls_weighting_scheme calc
_refine_ls_wR_factor_gt 0.1117
_refine_ls_wR_factor_ref 0.1162
_reflns_number_gt 8911
_reflns_number_total 11086
_reflns_threshold_expression >2sigma(I)
_cod_data_source_file c3cc48972h2.cif
_cod_data_source_block ne
_cod_original_cell_volume 3176.50(13)
_cod_original_formula_sum 'C68.10 H66.60 Mn N8 O4.20 Os P2'
_cod_database_code 7114603

loop_
_symmetry_equiv_pos_as_xyz
'x, y, z'
'-x, -y, -z'

loop_
_atom_site_label
_atom_site_type_symbol
_atom_site_fract_x
_atom_site_fract_y
_atom_site_fract_z
_atom_site_U_iso_or_equiv
_atom_site_adp_type
_atom_site_occupancy
_atom_site_symmetry_multiplicity
_atom_site_calc_flag
_atom_site_refinement_flags
_atom_site_disorder_assembly
_atom_site_disorder_group
Os1 Os 0.5000 0.5000 0.5000 0.02689(9) Uani 1 2 d S . .
Os2 Os 1.0000 1.0000 1.0000 0.03916(10) Uani 1 2 d S . .
N1 N 0.5732(3) 0.6529(3) 0.3946(2) 0.0399(8) Uani 1 1 d . . .
N2 N 0.7606(3) 0.6141(3) 0.64299(19) 0.0319(7) Uani 1 1 d . . .
N3 N 0.5980(3) 0.3722(3) 0.4282(2) 0.0396(8) Uani 1 1 d . . .
N4 N 1.1330(6) 1.1178(4) 0.8960(3) 0.0792(16) Uani 1 1 d . . .
N5 N 0.7460(5) 0.9826(4) 0.8847(4) 0.098(2) Uani 1 1 d . . .
N6 N 0.9259(3) 0.7919(3) 0.8968(2) 0.0359(8) Uani 1 1 d . . .
O11 O 1.0084(3) 0.7551(2) 0.77259(16) 0.0355(6) Uani 1 1 d . . .
O21 O 0.8698(2) 0.5917(2) 0.81040(15) 0.0311(6) Uani 1 1 d . . .
N11 N 0.8250(3) 0.8113(3) 0.7376(2) 0.0358(8) Uani 1 1 d . . .
N21 N 0.6856(3) 0.6474(3) 0.76677(19) 0.0316(7) Uani 1 1 d . . .
C1 C 0.5479(4) 0.5991(3) 0.4320(2) 0.0310(8) Uani 1 1 d . . .
C2 C 0.6693(4) 0.5750(3) 0.5909(2) 0.0320(9) Uani 1 1 d . . .
C3 C 0.5636(4) 0.4174(3) 0.4544(2) 0.0329(9) Uani 1 1 d . . .
C4 C 1.0845(5) 1.0746(4) 0.9321(3) 0.0552(13) Uani 1 1 d . . .
C5 C 0.8363(5) 0.9901(4) 0.9254(3) 0.0594(15) Uani 1 1 d . . .
C6 C 0.9527(4) 0.8656(4) 0.9338(3) 0.0397(10) Uani 1 1 d . . .
Mn1 Mn 0.85208(6) 0.70030(5) 0.77322(4) 0.02843(15) Uani 1 1 d . . .
C11 C 1.2022(4) 0.8741(4) 0.7899(3) 0.0531(13) Uani 1 1 d . . .
H11F H 1.2055 0.8280 0.7536 0.080 Uiso 1 1 calc R . .
H11G H 1.2436 0.8712 0.8435 0.080 Uiso 1 1 calc R . .
H11H H 1.2420 0.9412 0.7832 0.080 Uiso 1 1 calc R . .
C12 C 1.0728(4) 0.8464(3) 0.7738(2) 0.0384(10) Uani 1 1 d . . .
C13 C 1.0315(4) 0.9157(3) 0.7622(3) 0.0420(10) Uani 1 1 d . . .
H13F H 1.0888 0.9811 0.7669 0.050 Uiso 1 1 calc R . .
C14 C 0.9107(4) 0.8980(3) 0.7438(2) 0.0383(10) Uani 1 1 d . . .
C15 C 0.8842(5) 0.9841(4) 0.7321(3) 0.0483(11) Uani 1 1 d . . .
H15A H 0.8590 0.9994 0.7723 0.072 Uiso 1 1 calc R . .
H15B H 0.8194 0.9674 0.6806 0.072 Uiso 1 1 calc R . .
H15C H 0.9571 1.0417 0.7358 0.072 Uiso 1 1 calc R . .
C21 C 0.8246(4) 0.4336(3) 0.8340(3) 0.0392(10) Uani 1 1 d . . .
H21F H 0.8909 0.4621 0.8859 0.059 Uiso 1 1 calc R . .
H21G H 0.8527 0.4143 0.7970 0.059 Uiso 1 1 calc R . .
H21H H 0.7573 0.3755 0.8360 0.059 Uiso 1 1 calc R . .
C22 C 0.7831(4) 0.5087(3) 0.8084(2) 0.0303(8) Uani 1 1 d . . .
C23 C 0.6644(4) 0.4880(3) 0.7854(2) 0.0342(9) Uani 1 1 d . . .
H23F H 0.6085 0.4226 0.7820 0.041 Uiso 1 1 calc R . .
C24 C 0.6179(4) 0.5568(3) 0.7661(2) 0.0311(8) Uani 1 1 d . . .
C25 C 0.4843(4) 0.5200(4) 0.7448(3) 0.0394(10) Uani 1 1 d . . .
H25A H 0.4729 0.5606 0.7805 0.059 Uiso 1 1 calc R . .
H25B H 0.4480 0.4512 0.7489 0.059 Uiso 1 1 calc R . .
H25C H 0.4453 0.5243 0.6913 0.059 Uiso 1 1 calc R . .
C31 C 0.6977(4) 0.7889(4) 0.7114(3) 0.0451(11) Uani 1 1 d . . .
H31A H 0.6546 0.7576 0.6551 0.054 Uiso 1 1 calc R . .
H31B H 0.6917 0.8508 0.7198 0.054 Uiso 1 1 calc R . .
C32 C 0.6406(4) 0.7208(4) 0.7560(3) 0.0407(10) Uani 1 1 d . . .
H32A H 0.6604 0.7590 0.8074 0.049 Uiso 1 1 calc R . .
H32B H 0.5517 0.6872 0.7272 0.049 Uiso 1 1 calc R . .
P1 P 0.25611(10) 0.58898(8) 0.88816(6) 0.0350(2) Uani 1 1 d . . .
P2 P 0.23772(9) 0.87367(8) 0.50280(6) 0.0315(2) Uani 1 1 d . . .
C111 C 0.4083(4) 0.6099(4) 0.9113(3) 0.0433(11) Uani 1 1 d . . .
C112 C 0.4958(4) 0.7069(4) 0.9241(3) 0.0538(13) Uani 1 1 d . . .
H11A H 0.4738 0.7588 0.9207 0.065 Uiso 1 1 calc R . .
C113 C 0.6145(5) 0.7272(6) 0.9417(3) 0.0690(18) Uani 1 1 d . . .
H11B H 0.6746 0.7931 0.9512 0.083 Uiso 1 1 calc R . .
C114 C 0.6448(6) 0.6501(7) 0.9453(3) 0.075(2) Uani 1 1 d . . .
H11C H 0.7258 0.6634 0.9566 0.090 Uiso 1 1 calc R . .
C115 C 0.5602(6) 0.5569(6) 0.9330(3) 0.069(2) Uani 1 1 d . . .
H11D H 0.5827 0.5053 0.9366 0.082 Uiso 1 1 calc R . .
C116 C 0.4390(5) 0.5344(5) 0.9149(3) 0.0509(13) Uani 1 1 d . . .
H11E H 0.3796 0.4683 0.9053 0.061 Uiso 1 1 calc R . .
C121 C 0.1640(4) 0.4695(3) 0.8982(3) 0.0403(10) Uani 1 1 d . . .
C122 C 0.1149(6) 0.3869(4) 0.8400(3) 0.0640(16) Uani 1 1 d . . .
H12A H 0.1286 0.3931 0.7937 0.077 Uiso 1 1 calc R . .
C123 C 0.0455(8) 0.2946(4) 0.8488(4) 0.080(2) Uani 1 1 d . . .
H12B H 0.0132 0.2377 0.8089 0.096 Uiso 1 1 calc R . .
C124 C 0.0233(5) 0.2848(4) 0.9140(3) 0.0576(13) Uani 1 1 d . . .
H12C H -0.0247 0.2212 0.9192 0.069 Uiso 1 1 calc R . .
C125 C 0.0699(4) 0.3662(4) 0.9724(3) 0.0474(11) Uani 1 1 d . . .
H12D H 0.0531 0.3590 1.0175 0.057 Uiso 1 1 calc R . .
C126 C 0.1416(4) 0.4591(4) 0.9654(3) 0.0411(10) Uani 1 1 d . . .
H12E H 0.1753 0.5153 1.0063 0.049 Uiso 1 1 calc R . .
C131 C 0.1891(4) 0.5918(3) 0.7879(2) 0.0359(9) Uani 1 1 d . . .
C132 C 0.0659(4) 0.5662(3) 0.7531(3) 0.0394(10) Uani 1 1 d . . .
H13A H 0.0194 0.5535 0.7835 0.047 Uiso 1 1 calc R . .
C133 C 0.0127(4) 0.5597(4) 0.6741(3) 0.0439(10) Uani 1 1 d . . .
H13B H -0.0705 0.5432 0.6502 0.053 Uiso 1 1 calc R . .
C134 C 0.0803(5) 0.5770(4) 0.6300(3) 0.0455(11) Uani 1 1 d . . .
H13C H 0.0422 0.5702 0.5755 0.055 Uiso 1 1 calc R . .
C135 C 0.2014(5) 0.6039(4) 0.6634(3) 0.0481(11) Uani 1 1 d . . .
H13D H 0.2470 0.6168 0.6324 0.058 Uiso 1 1 calc R . .
C136 C 0.2569(4) 0.6121(4) 0.7427(3) 0.0420(10) Uani 1 1 d . . .
H13E H 0.3410 0.6315 0.7663 0.050 Uiso 1 1 calc R . .
C141 C 0.2660(4) 0.6816(3) 0.9571(3) 0.0369(9) Uani 1 1 d . . .
C142 C 0.3476(4) 0.7043(4) 1.0339(3) 0.0421(10) Uani 1 1 d . . .
H14A H 0.3989 0.6737 1.0475 0.051 Uiso 1 1 calc R . .
C143 C 0.3547(4) 0.7703(4) 1.0901(3) 0.0455(11) Uani 1 1 d . . .
H14B H 0.4095 0.7846 1.1427 0.055 Uiso 1 1 calc R . .
C144 C 0.2812(5) 0.8159(4) 1.0693(3) 0.0482(11) Uani 1 1 d . . .
H14C H 0.2864 0.8623 1.1078 0.058 Uiso 1 1 calc R . .
C145 C 0.2004(4) 0.7945(4) 0.9930(3) 0.0496(12) Uani 1 1 d . . .
H14D H 0.1515 0.8272 0.9794 0.060 Uiso 1 1 calc R . .
C146 C 0.1901(4) 0.7256(3) 0.9361(3) 0.0405(10) Uani 1 1 d . . .
H14E H 0.1325 0.7089 0.8840 0.049 Uiso 1 1 calc R . .
C211 C 0.2815(4) 0.8238(3) 0.4373(3) 0.0353(9) Uani 1 1 d . . .
C212 C 0.2879(5) 0.7352(4) 0.4427(3) 0.0515(12) Uani 1 1 d . . .
H21A H 0.2667 0.7007 0.4800 0.062 Uiso 1 1 calc R . .
C213 C 0.3251(5) 0.6980(5) 0.3938(3) 0.0597(14) Uani 1 1 d . . .
H21B H 0.3298 0.6379 0.3977 0.072 Uiso 1 1 calc R . .
C214 C 0.3555(5) 0.7473(5) 0.3393(3) 0.0641(16) Uani 1 1 d . . .
H21C H 0.3825 0.7220 0.3064 0.077 Uiso 1 1 calc R . .
C215 C 0.3466(5) 0.8337(5) 0.3325(3) 0.0591(15) Uani 1 1 d . . .
H21D H 0.3662 0.8668 0.2941 0.071 Uiso 1 1 calc R . .
C216 C 0.3097(4) 0.8726(4) 0.3805(3) 0.0472(11) Uani 1 1 d . . .
H21E H 0.3033 0.9317 0.3751 0.057 Uiso 1 1 calc R . .
C221 C 0.3424(4) 0.9060(3) 0.6026(2) 0.0356(9) Uani 1 1 d . . .
C222 C 0.3977(5) 0.8489(4) 0.6325(3) 0.0495(12) Uani 1 1 d . . .
H22A H 0.3876 0.7941 0.5993 0.059 Uiso 1 1 calc R . .
C223 C 0.4696(5) 0.8736(5) 0.7133(3) 0.0578(14) Uani 1 1 d . . .
H22B H 0.5090 0.8355 0.7342 0.069 Uiso 1 1 calc R . .
C224 C 0.4831(4) 0.9501(4) 0.7610(3) 0.0516(12) Uani 1 1 d . . .
H22C H 0.5298 0.9643 0.8153 0.062 Uiso 1 1 calc R . .
C225 C 0.4292(4) 1.0084(4) 0.7313(3) 0.0489(11) Uani 1 1 d . . .
H22D H 0.4404 1.0632 0.7651 0.059 Uiso 1 1 calc R . .
C226 C 0.3594(4) 0.9868(3) 0.6525(3) 0.0410(10) Uani 1 1 d . . .
H22E H 0.3227 1.0269 0.6322 0.049 Uiso 1 1 calc R . .
C231 C 0.0920(4) 0.7839(3) 0.4933(3) 0.0380(9) Uani 1 1 d . . .
C232 C 0.0066(4) 0.7209(4) 0.4217(3) 0.0514(12) Uani 1 1 d . . .
H23A H 0.0268 0.7228 0.3778 0.062 Uiso 1 1 calc R . .
C233 C -0.0531(4) 0.7141(4) 0.5492(3) 0.0474(12) Uani 1 1 d . . .
H23B H -0.0737 0.7116 0.5929 0.057 Uiso 1 1 calc R . .
C234 C -0.1082(5) 0.6551(4) 0.4142(4) 0.0644(15) Uani 1 1 d . . .
H23C H -0.1668 0.6120 0.3653 0.077 Uiso 1 1 calc R . .
C235 C -0.1365(5) 0.6527(4) 0.4787(4) 0.0564(14) Uani 1 1 d . . .
H23D H -0.2150 0.6077 0.4737 0.068 Uiso 1 1 calc R . .
C236 C 0.0619(4) 0.7803(3) 0.5573(3) 0.0399(10) Uani 1 1 d . . .
H23E H 0.1198 0.8231 0.6064 0.048 Uiso 1 1 calc R . .
C241 C 0.2315(4) 0.9845(3) 0.4806(2) 0.0348(9) Uani 1 1 d . . .
C242 C 0.1239(4) 0.9906(3) 0.4588(2) 0.0370(9) Uani 1 1 d . . .
H24A H 0.0514 0.9348 0.4525 0.044 Uiso 1 1 calc R . .
C243 C 0.1236(4) 1.0797(4) 0.4463(3) 0.0414(10) Uani 1 1 d . . .
H24B H 0.0504 1.0846 0.4310 0.050 Uiso 1 1 calc R . .
C244 C 0.2287(4) 1.1603(3) 0.4561(3) 0.0417(10) Uani 1 1 d . . .
H24C H 0.2279 1.2209 0.4478 0.050 Uiso 1 1 calc R . .
C245 C 0.3367(4) 1.1541(3) 0.4781(2) 0.0408(10) Uani 1 1 d . . .
H24D H 0.4092 1.2101 0.4846 0.049 Uiso 1 1 calc R . .
C246 C 0.3378(4) 1.0664(3) 0.4904(2) 0.0369(9) Uani 1 1 d . . .
H24E H 0.4112 1.0619 0.5055 0.044 Uiso 1 1 calc R . .
O1W O 1.3502(9) 1.1199(8) 0.8893(6) 0.062(2) Uiso 0.40 1 d P . .
O2WA O 0.6230(19) 0.9508(15) 1.0010(12) 0.064(5) Uiso 0.20 1 d P A 1
O3W O 0.8423(12) 0.7747(9) 0.2369(7) 0.056(3) Uiso 0.30 1 d P B 2
O2W O 0.5368(15) 0.9478(11) 0.9835(9) 0.077(4) Uiso 0.30 1 d P C 2
C3S C 0.8074(10) 0.8629(8) 0.3310(6) 0.083(3) Uiso 0.70 1 d P . .
C1S C 0.678(3) 0.734(2) 0.2064(17) 0.087(7) Uiso 0.30 1 d P D 1
H1SA H 0.6004 0.7079 0.1616 0.131 Uiso 0.30 1 calc PR D 1
H1SB H 0.6839 0.6795 0.2306 0.131 Uiso 0.30 1 calc PR D 1
H1SC H 0.7439 0.7626 0.1890 0.131 Uiso 0.30 1 calc PR D 1
C2S C 0.688(2) 0.811(2) 0.2645(14) 0.072(6) Uiso 0.30 1 d P D 1
H2SA H 0.6811 0.8623 0.2356 0.087 Uiso 0.30 1 calc PR D 1
O1S O 0.5939(10) 0.7835(9) 0.2929(7) 0.031(3) Uiso 0.30 1 d P D 1
C1SA C 0.6643(18) 0.7668(15) 0.1776(11) 0.077(5) Uiso 0.40 1 d P D 2
H1SD H 0.5816 0.7174 0.1440 0.116 Uiso 0.40 1 calc PR D 2
H1SE H 0.7216 0.7528 0.1636 0.116 Uiso 0.40 1 calc PR D 2
H1SF H 0.6748 0.8326 0.1708 0.116 Uiso 0.40 1 calc PR D 2
C2SA C 0.6880(12) 0.7627(12) 0.2640(8) 0.051(3) Uiso 0.40 1 d P D 2
H2SB H 0.6954 0.7016 0.2744 0.062 Uiso 0.40 1 calc PR D 2
O2SA O 0.5789(7) 0.7588(7) 0.2723(5) 0.029(2) Uiso 0.40 1 d P D 2
O4W O 0.5949(14) 0.6990(12) 0.1540(9) 0.065(3) Uiso 0.30 1 d P E 3

loop_
_atom_site_aniso_label
_atom_site_aniso_U_11
_atom_site_aniso_U_22
_atom_site_aniso_U_33
_atom_site_aniso_U_23
_atom_site_aniso_U_13
_atom_site_aniso_U_12
Os1 0.02397(13) 0.03043(14) 0.02616(13) 0.00274(9) 0.00725(10) 0.01519(10)
Os2 0.03938(16) 0.03555(16) 0.03240(15) -0.00445(11) -0.00209(12) 0.02311(13)
N1 0.043(2) 0.037(2) 0.040(2) 0.0076(17) 0.0164(17) 0.0182(17)
N2 0.0220(16) 0.0382(19) 0.0250(16) 0.0010(14) 0.0034(15) 0.0102(14)
N3 0.048(2) 0.046(2) 0.0401(19) 0.0088(16) 0.0206(18) 0.0333(19)
N4 0.094(4) 0.052(3) 0.068(3) -0.005(3) 0.035(3) 0.013(3)
N5 0.067(3) 0.079(4) 0.101(4) -0.026(3) -0.038(3) 0.056(3)
N6 0.041(2) 0.0298(19) 0.0295(17) -0.0034(15) 0.0055(15) 0.0179(16)
O11 0.0310(14) 0.0357(16) 0.0364(15) 0.0060(12) 0.0104(12) 0.0151(13)
O21 0.0265(13) 0.0341(15) 0.0331(14) 0.0064(12) 0.0097(11) 0.0163(12)
N11 0.0368(19) 0.037(2) 0.0325(18) 0.0084(15) 0.0092(15) 0.0203(16)
N21 0.0333(18) 0.039(2) 0.0285(16) 0.0071(14) 0.0115(14) 0.0227(16)
C1 0.028(2) 0.037(2) 0.0286(19) 0.0046(18) 0.0078(17) 0.0186(17)
C2 0.042(2) 0.032(2) 0.034(2) 0.0091(18) 0.022(2) 0.0223(19)
C3 0.030(2) 0.041(2) 0.0272(19) 0.0094(17) 0.0094(17) 0.0172(19)
C4 0.061(3) 0.037(3) 0.046(3) -0.012(2) 0.008(3) 0.017(2)
C5 0.061(3) 0.038(3) 0.058(3) -0.014(2) -0.005(3) 0.031(2)
C6 0.034(2) 0.048(3) 0.034(2) 0.008(2) 0.0048(18) 0.025(2)
Mn1 0.0270(3) 0.0297(3) 0.0286(3) 0.0057(3) 0.0087(3) 0.0153(3)
C11 0.036(2) 0.056(3) 0.061(3) 0.021(3) 0.020(2) 0.014(2)
C12 0.035(2) 0.041(2) 0.030(2) 0.0074(18) 0.0108(18) 0.0109(19)
C13 0.046(3) 0.035(2) 0.037(2) 0.0096(19) 0.014(2) 0.013(2)
C14 0.043(2) 0.037(2) 0.030(2) 0.0074(18) 0.0089(18) 0.018(2)
C15 0.058(3) 0.039(3) 0.042(3) 0.010(2) 0.013(2) 0.024(2)
C21 0.040(2) 0.034(2) 0.050(3) 0.013(2) 0.019(2) 0.0213(19)
C22 0.030(2) 0.034(2) 0.0294(19) 0.0057(16) 0.0117(16) 0.0168(17)
C23 0.034(2) 0.033(2) 0.038(2) 0.0078(17) 0.0175(18) 0.0162(18)
C24 0.0267(19) 0.040(2) 0.0272(19) 0.0037(17) 0.0101(16) 0.0176(18)
C25 0.030(2) 0.047(3) 0.041(2) 0.007(2) 0.0149(19) 0.018(2)
C31 0.043(3) 0.043(3) 0.050(3) 0.019(2) 0.012(2) 0.025(2)
C32 0.042(2) 0.048(3) 0.044(2) 0.011(2) 0.018(2) 0.030(2)
P1 0.0332(5) 0.0401(6) 0.0372(5) 0.0099(5) 0.0148(5) 0.0213(5)
P2 0.0307(5) 0.0319(5) 0.0368(5) 0.0101(4) 0.0155(4) 0.0170(4)
C111 0.040(2) 0.065(3) 0.034(2) 0.012(2) 0.016(2) 0.032(2)
C112 0.036(3) 0.064(3) 0.056(3) 0.004(3) 0.018(2) 0.019(2)
C113 0.036(3) 0.102(5) 0.045(3) -0.006(3) 0.013(2) 0.016(3)
C114 0.046(3) 0.155(7) 0.043(3) 0.030(4) 0.020(3) 0.059(4)
C115 0.075(4) 0.138(6) 0.049(3) 0.053(4) 0.039(3) 0.084(5)
C116 0.061(3) 0.083(4) 0.041(2) 0.032(3) 0.029(2) 0.053(3)
C121 0.040(2) 0.044(3) 0.042(2) 0.013(2) 0.014(2) 0.025(2)
C122 0.100(5) 0.042(3) 0.051(3) 0.014(2) 0.036(3) 0.029(3)
C123 0.122(6) 0.038(3) 0.061(4) 0.008(3) 0.035(4) 0.020(3)
C124 0.062(3) 0.044(3) 0.057(3) 0.019(3) 0.017(3) 0.020(3)
C125 0.040(2) 0.055(3) 0.051(3) 0.022(2) 0.019(2) 0.024(2)
C126 0.040(2) 0.048(3) 0.042(2) 0.014(2) 0.017(2) 0.025(2)
C131 0.036(2) 0.038(2) 0.040(2) 0.0101(18) 0.0165(19) 0.0214(19)
C132 0.037(2) 0.041(2) 0.043(2) 0.008(2) 0.018(2) 0.020(2)
C133 0.038(2) 0.053(3) 0.043(2) 0.008(2) 0.011(2) 0.028(2)
C134 0.057(3) 0.052(3) 0.039(2) 0.013(2) 0.017(2) 0.037(2)
C135 0.060(3) 0.060(3) 0.046(3) 0.022(2) 0.030(2) 0.039(3)
C136 0.040(2) 0.052(3) 0.047(3) 0.016(2) 0.021(2) 0.030(2)
C141 0.034(2) 0.038(2) 0.043(2) 0.0123(19) 0.0172(19) 0.0198(19)
C142 0.037(2) 0.044(3) 0.044(2) 0.007(2) 0.013(2) 0.022(2)
C143 0.042(3) 0.045(3) 0.043(2) 0.006(2) 0.013(2) 0.018(2)
C144 0.046(3) 0.043(3) 0.054(3) 0.001(2) 0.023(2) 0.018(2)
C145 0.040(3) 0.048(3) 0.065(3) 0.008(2) 0.019(2) 0.027(2)
C146 0.033(2) 0.044(3) 0.045(2) 0.007(2) 0.012(2) 0.020(2)
C211 0.029(2) 0.039(2) 0.042(2) 0.0075(18) 0.0156(18) 0.0170(18)
C212 0.063(3) 0.058(3) 0.046(3) 0.009(2) 0.020(2) 0.041(3)
C213 0.061(3) 0.076(4) 0.050(3) -0.004(3) 0.011(3) 0.050(3)
C214 0.041(3) 0.094(5) 0.051(3) -0.014(3) 0.014(2) 0.033(3)
C215 0.047(3) 0.075(4) 0.048(3) 0.003(3) 0.028(3) 0.016(3)
C216 0.043(3) 0.047(3) 0.047(3) 0.008(2) 0.023(2) 0.014(2)
C221 0.033(2) 0.038(2) 0.039(2) 0.0104(18) 0.0163(19) 0.0181(19)
C222 0.055(3) 0.060(3) 0.047(3) 0.014(2) 0.019(2) 0.039(3)
C223 0.053(3) 0.086(4) 0.057(3) 0.026(3) 0.021(3) 0.051(3)
C224 0.037(2) 0.071(4) 0.044(3) 0.014(3) 0.013(2) 0.024(2)
C225 0.041(3) 0.047(3) 0.045(3) 0.005(2) 0.013(2) 0.013(2)
C226 0.041(2) 0.038(2) 0.043(2) 0.010(2) 0.014(2) 0.019(2)
C231 0.037(2) 0.034(2) 0.050(3) 0.013(2) 0.018(2) 0.0213(19)
C232 0.040(3) 0.045(3) 0.055(3) -0.001(2) 0.020(2) 0.008(2)
C233 0.043(3) 0.051(3) 0.068(3) 0.029(3) 0.033(3) 0.030(2)
C234 0.039(3) 0.053(3) 0.075(4) -0.004(3) 0.016(3) 0.006(2)
C235 0.042(3) 0.045(3) 0.092(4) 0.025(3) 0.035(3) 0.022(2)
C236 0.040(2) 0.045(3) 0.048(3) 0.022(2) 0.024(2) 0.026(2)
C241 0.038(2) 0.037(2) 0.032(2) 0.0094(17) 0.0142(18) 0.0201(19)
C242 0.034(2) 0.040(2) 0.040(2) 0.0104(19) 0.0136(19) 0.0215(19)
C243 0.045(3) 0.046(3) 0.043(2) 0.011(2) 0.016(2) 0.030(2)
C244 0.052(3) 0.036(2) 0.042(2) 0.0108(19) 0.017(2) 0.026(2)
C245 0.041(2) 0.036(2) 0.034(2) 0.0047(18) 0.0078(19) 0.014(2)
C246 0.033(2) 0.036(2) 0.039(2) 0.0108(18) 0.0109(18) 0.0164(18)

loop_
_atom_type_symbol
_atom_type_description
_atom_type_scat_dispersion_real
_atom_type_scat_dispersion_imag
_atom_type_scat_source
C C 0.0181 0.0091 'International Tables Vol C Tables 4.2.6.8 and 6.1.1.4'
H H 0.0000 0.0000 'International Tables Vol C Tables 4.2.6.8 and 6.1.1.4'
N N 0.0311 0.0180 'International Tables Vol C Tables 4.2.6.8 and 6.1.1.4'
O O 0.0492 0.0322 'International Tables Vol C Tables 4.2.6.8 and 6.1.1.4'
P P 0.2955 0.4335 'International Tables Vol C Tables 4.2.6.8 and 6.1.1.4'
Mn Mn -0.5299 2.8052 'International Tables Vol C Tables 4.2.6.8 and 6.1.1.4'
Os Os -4.9801 6.2216 'International Tables Vol C Tables 4.2.6.8 and 6.1.1.4'

loop_
_geom_angle_atom_site_label_1
_geom_angle_atom_site_label_2
_geom_angle_atom_site_label_3
_geom_angle
_geom_angle_site_symmetry_1
_geom_angle_site_symmetry_3
C2 Os1 C2 179.998(1) 2_666 .
C2 Os1 C1 92.20(15) 2_666 2_666
C2 Os1 C1 87.80(15) . 2_666
C2 Os1 C1 87.80(15) 2_666 .
C2 Os1 C1 92.20(15) . .
C1 Os1 C1 180.000(1) 2_666 .
C2 Os1 C3 91.29(15) 2_666 .
C2 Os1 C3 88.70(15) . .
C1 Os1 C3 90.93(15) 2_666 .
C1 Os1 C3 89.07(15) . .
C2 Os1 C3 88.71(15) 2_666 2_666
C2 Os1 C3 91.30(15) . 2_666
C1 Os1 C3 89.07(15) 2_666 2_666
C1 Os1 C3 90.93(15) . 2_666
C3 Os1 C3 180.000(2) . 2_666
C4 Os2 C4 180.0(3) . 2_777
C4 Os2 C6 89.04(19) . 2_777
C4 Os2 C6 90.96(19) 2_777 2_777
C4 Os2 C6 90.96(19) . .
C4 Os2 C6 89.04(19) 2_777 .
C6 Os2 C6 180.0(2) 2_777 .
C4 Os2 C5 91.0(3) . .
C4 Os2 C5 89.0(3) 2_777 .
C6 Os2 C5 91.79(18) 2_777 .
C6 Os2 C5 88.21(18) . .
C4 Os2 C5 89.0(3) . 2_777
C4 Os2 C5 91.0(3) 2_777 2_777
C6 Os2 C5 88.21(18) 2_777 2_777
C6 Os2 C5 91.79(18) . 2_777
C5 Os2 C5 180.0(3) . 2_777
C2 N2 Mn1 142.2(3) . .
C6 N6 Mn1 146.1(3) . .
C12 O11 Mn1 125.9(3) . .
C22 O21 Mn1 126.3(2) . .
C14 N11 C31 123.3(4) . .
C14 N11 Mn1 124.7(3) . .
C31 N11 Mn1 111.7(3) . .
C24 N21 C32 122.3(4) . .
C24 N21 Mn1 125.6(3) . .
C32 N21 Mn1 112.0(3) . .
N1 C1 Os1 179.5(4) . .
N2 C2 Os1 177.1(3) . .
N3 C3 Os1 179.0(3) . .
N4 C4 Os2 178.4(5) . .
N5 C5 Os2 178.6(6) . .
N6 C6 Os2 179.4(4) . .
O11 Mn1 O21 91.60(12) . .
O11 Mn1 N21 175.59(13) . .
O21 Mn1 N21 92.06(13) . .
O11 Mn1 N11 92.12(14) . .
O21 Mn1 N11 175.97(14) . .
N21 Mn1 N11 84.29(15) . .
O11 Mn1 N6 91.63(13) . .
O21 Mn1 N6 92.68(12) . .
N21 Mn1 N6 90.66(14) . .
N11 Mn1 N6 85.68(14) . .
O11 Mn1 N2 92.41(12) . .
O21 Mn1 N2 92.43(12) . .
N21 Mn1 N2 84.97(13) . .
N11 Mn1 N2 88.95(14) . .
N6 Mn1 N2 173.39(13) . .
C12 C11 H11F 109.5 . .
C12 C11 H11G 109.5 . .
H11F C11 H11G 109.5 . .
C12 C11 H11H 109.5 . .
H11F C11 H11H 109.5 . .
H11G C11 H11H 109.5 . .
O11 C12 C13 125.3(4) . .
O11 C12 C11 114.4(4) . .
C13 C12 C11 120.3(4) . .
C12 C13 C14 125.7(4) . .
C12 C13 H13F 117.2 . .
C14 C13 H13F 117.2 . .
N11 C14 C13 122.4(4) . .
N11 C14 C15 120.5(4) . .
C13 C14 C15 117.1(4) . .
C14 C15 H15A 109.5 . .
C14 C15 H15B 109.5 . .
H15A C15 H15B 109.5 . .
C14 C15 H15C 109.5 . .
H15A C15 H15C 109.5 . .
H15B C15 H15C 109.5 . .
C22 C21 H21F 109.5 . .
C22 C21 H21G 109.5 . .
H21F C21 H21G 109.5 . .
C22 C21 H21H 109.5 . .
H21F C21 H21H 109.5 . .
H21G C21 H21H 109.5 . .
O21 C22 C23 125.5(4) . .
O21 C22 C21 113.4(3) . .
C23 C22 C21 121.1(4) . .
C22 C23 C24 125.2(4) . .
C22 C23 H23F 117.4 . .
C24 C23 H23F 117.4 . .
N21 C24 C23 122.6(4) . .
N21 C24 C25 120.5(4) . .
C23 C24 C25 116.9(4) . .
C24 C25 H25A 109.5 . .
C24 C25 H25B 109.5 . .
H25A C25 H25B 109.5 . .
C24 C25 H25C 109.5 . .
H25A C25 H25C 109.5 . .
H25B C25 H25C 109.5 . .
N11 C31 C32 109.8(4) . .
N11 C31 H31A 109.7 . .
C32 C31 H31A 109.7 . .
N11 C31 H31B 109.7 . .
C32 C31 H31B 109.7 . .
H31A C31 H31B 108.2 . .
N21 C32 C31 109.4(4) . .
N21 C32 H32A 109.8 . .
C31 C32 H32A 109.8 . .
N21 C32 H32B 109.8 . .
C31 C32 H32B 109.8 . .
H32A C32 H32B 108.2 . .
C121 P1 C111 111.9(2) . .
C121 P1 C131 106.5(2) . .
C111 P1 C131 108.8(2) . .
C121 P1 C141 108.7(2) . .
C111 P1 C141 106.2(2) . .
C131 P1 C141 114.8(2) . .
C211 P2 C231 108.7(2) . .
C211 P2 C241 110.4(2) . .
C231 P2 C241 109.7(2) . .
C211 P2 C221 112.6(2) . .
C231 P2 C221 108.9(2) . .
C241 P2 C221 106.6(2) . .
C116 C111 C112 120.3(5) . .
C116 C111 P1 122.2(4) . .
C112 C111 P1 117.4(4) . .
C113 C112 C111 119.9(6) . .
C113 C112 H11A 120.1 . .
C111 C112 H11A 120.1 . .
C112 C113 C114 119.3(6) . .
C112 C113 H11B 120.3 . .
C114 C113 H11B 120.3 . .
C115 C114 C113 120.5(5) . .
C115 C114 H11C 119.7 . .
C113 C114 H11C 119.7 . .
C114 C115 C116 121.1(6) . .
C114 C115 H11D 119.4 . .
C116 C115 H11D 119.4 . .
C111 C116 C115 118.8(6) . .
C111 C116 H11E 120.6 . .
C115 C116 H11E 120.6 . .
C122 C121 C126 119.1(5) . .
C122 C121 P1 120.5(4) . .
C126 C121 P1 120.4(4) . .
C121 C122 C123 120.1(5) . .
C121 C122 H12A 119.9 . .
C123 C122 H12A 119.9 . .
C124 C123 C122 120.6(6) . .
C124 C123 H12B 119.7 . .
C122 C123 H12B 119.7 . .
C123 C124 C125 120.4(5) . .
C123 C124 H12C 119.8 . .
C125 C124 H12C 119.8 . .
C124 C125 C126 120.0(5) . .
C124 C125 H12D 120.0 . .
C126 C125 H12D 120.0 . .
C125 C126 C121 119.7(5) . .
C125 C126 H12E 120.1 . .
C121 C126 H12E 120.1 . .
C136 C131 C132 119.6(4) . .
C136 C131 P1 120.3(3) . .
C132 C131 P1 119.9(3) . .
C133 C132 C131 119.4(4) . .
C133 C132 H13A 120.3 . .
C131 C132 H13A 120.3 . .
C134 C133 C132 120.1(4) . .
C134 C133 H13B 119.9 . .
C132 C133 H13B 119.9 . .
C135 C134 C133 121.2(4) . .
C135 C134 H13C 119.4 . .
C133 C134 H13C 119.4 . .
C134 C135 C136 119.6(4) . .
C134 C135 H13D 120.2 . .
C136 C135 H13D 120.2 . .
C135 C136 C131 120.0(4) . .
C135 C136 H13E 120.0 . .
C131 C136 H13E 120.0 . .
C142 C141 C146 120.4(4) . .
C142 C141 P1 117.8(3) . .
C146 C141 P1 121.7(3) . .
C143 C142 C141 120.7(4) . .
C143 C142 H14A 119.7 . .
C141 C142 H14A 119.7 . .
C142 C143 C144 119.2(5) . .
C142 C143 H14B 120.4 . .
C144 C143 H14B 120.4 . .
C145 C144 C143 120.7(5) . .
C145 C144 H14C 119.7 . .
C143 C144 H14C 119.7 . .
C144 C145 C146 120.5(5) . .
C144 C145 H14D 119.8 . .
C146 C145 H14D 119.8 . .
C145 C146 C141 118.6(4) . .
C145 C146 H14E 120.7 . .
C141 C146 H14E 120.7 . .
C212 C211 C216 119.5(4) . .
C212 C211 P2 119.7(3) . .
C216 C211 P2 120.8(4) . .
C213 C212 C211 119.9(5) . .
C213 C212 H21A 120.0 . .
C211 C212 H21A 120.0 . .
C214 C213 C212 120.4(5) . .
C214 C213 H21B 119.8 . .
C212 C213 H21B 119.8 . .
C213 C214 C215 119.9(5) . .
C213 C214 H21C 120.1 . .
C215 C214 H21C 120.1 . .
C216 C215 C214 121.0(5) . .
C216 C215 H21D 119.5 . .
C214 C215 H21D 119.5 . .
C215 C216 C211 119.3(5) . .
C215 C216 H21E 120.3 . .
C211 C216 H21E 120.3 . .
C222 C221 C226 119.5(4) . .
C222 C221 P2 122.1(4) . .
C226 C221 P2 118.2(3) . .
C221 C222 C223 118.9(5) . .
C221 C222 H22A 120.6 . .
C223 C222 H22A 120.6 . .
C224 C223 C222 121.1(5) . .
C224 C223 H22B 119.4 . .
C222 C223 H22B 119.4 . .
C223 C224 C225 120.3(5) . .
C223 C224 H22C 119.8 . .
C225 C224 H22C 119.8 . .
C226 C225 C224 119.9(5) . .
C226 C225 H22D 120.1 . .
C224 C225 H22D 120.1 . .
C225 C226 C221 120.3(4) . .
C225 C226 H22E 119.9 . .
C221 C226 H22E 119.9 . .
C232 C231 C236 119.5(4) . .
C232 C231 P2 120.7(4) . .
C236 C231 P2 119.7(4) . .
C234 C232 C231 120.1(5) . .
C234 C232 H23A 119.9 . .
C231 C232 H23A 119.9 . .
C235 C233 C236 120.2(5) . .
C235 C233 H23B 119.9 . .
C236 C233 H23B 119.9 . .
C235 C234 C232 119.5(6) . .
C235 C234 H23C 120.3 . .
C232 C234 H23C 120.3 . .
C233 C235 C234 120.8(5) . .
C233 C235 H23D 119.6 . .
C234 C235 H23D 119.6 . .
C233 C236 C231 119.9(5) . .
C233 C236 H23E 120.1 . .
C231 C236 H23E 120.1 . .
C242 C241 C246 120.4(4) . .
C242 C241 P2 120.7(3) . .
C246 C241 P2 118.8(3) . .
C241 C242 C243 119.2(4) . .
C241 C242 H24A 120.4 . .
C243 C242 H24A 120.4 . .
C244 C243 C242 120.2(4) . .
C244 C243 H24B 119.9 . .
C242 C243 H24B 119.9 . .
C243 C244 C245 120.5(4) . .
C243 C244 H24C 119.8 . .
C245 C244 H24C 119.8 . .
C246 C245 C244 119.7(4) . .
C246 C245 H24D 120.1 . .
C244 C245 H24D 120.1 . .
C245 C246 C241 120.0(4) . .
C245 C246 H24E 120.0 . .
C241 C246 H24E 120.0 . .
C2S C3S C2SA 25.6(10) . .
O1S C2S C3S 109.5(16) . .
O1S C2S C1S 118(2) . .
C3S C2S C1S 115(2) . .
O1S C2S H2SA 104.5 . .
C3S C2S H2SA 104.5 . .
C1S C2S H2SA 104.5 . .
C2SA C1SA H1SD 109.5 . .
C2SA C1SA H1SE 109.5 . .
H1SD C1SA H1SE 109.5 . .
C2SA C1SA H1SF 109.5 . .
H1SD C1SA H1SF 109.5 . .
H1SE C1SA H1SF 109.5 . .
O2SA C2SA C1SA 104.4(12) . .
O2SA C2SA C3S 106.2(11) . .
C1SA C2SA C3S 115.6(12) . .
O2SA C2SA H2SB 110.1 . .
C1SA C2SA H2SB 110.1 . .
C3S C2SA H2SB 110.1 . .

loop_
_geom_bond_atom_site_label_1
_geom_bond_atom_site_label_2
_geom_bond_distance
_geom_bond_site_symmetry_2
Os1 C2 2.073(5) 2_666
Os1 C2 2.073(5) .
Os1 C1 2.076(4) 2_666
Os1 C1 2.076(4) .
Os1 C3 2.077(4) .
Os1 C3 2.077(4) 2_666
Os2 C4 2.068(7) .
Os2 C4 2.068(7) 2_777
Os2 C6 2.070(5) 2_777
Os2 C6 2.070(5) .
Os2 C5 2.078(5) .
Os2 C5 2.078(5) 2_777
N1 C1 1.131(5) .
N2 C2 1.143(5) .
N2 Mn1 2.341(3) .
N3 C3 1.142(5) .
N4 C4 1.145(8) .
N5 C5 1.132(7) .
N6 C6 1.138(6) .
N6 Mn1 2.294(3) .
O11 C12 1.295(5) .
O11 Mn1 1.898(3) .
O21 C22 1.303(5) .
O21 Mn1 1.905(3) .
N11 C14 1.309(6) .
N11 C31 1.466(6) .
N11 Mn1 1.979(4) .
N21 C24 1.299(6) .
N21 C32 1.468(5) .
N21 Mn1 1.972(3) .
C11 C12 1.501(7) .
C11 H11F 0.9800 .
C11 H11G 0.9800 .
C11 H11H 0.9800 .
C12 C13 1.377(7) .
C13 C14 1.421(7) .
C13 H13F 0.9500 .
C14 C15 1.505(7) .
C15 H15A 0.9800 .
C15 H15B 0.9800 .
C15 H15C 0.9800 .
C21 C22 1.501(6) .
C21 H21F 0.9800 .
C21 H21G 0.9800 .
C21 H21H 0.9800 .
C22 C23 1.370(6) .
C23 C24 1.430(6) .
C23 H23F 0.9500 .
C24 C25 1.514(6) .
C25 H25A 0.9800 .
C25 H25B 0.9800 .
C25 H25C 0.9800 .
C31 C32 1.497(7) .
C31 H31A 0.9900 .
C31 H31B 0.9900 .
C32 H32A 0.9900 .
C32 H32B 0.9900 .
P1 C121 1.794(5) .
P1 C111 1.796(5) .
P1 C131 1.796(4) .
P1 C141 1.798(5) .
P2 C211 1.788(4) .
P2 C231 1.790(5) .
P2 C241 1.795(4) .
P2 C221 1.796(4) .
C111 C116 1.371(7) .
C111 C112 1.397(8) .
C112 C113 1.385(8) .
C112 H11A 0.9500 .
C113 C114 1.392(11) .
C113 H11B 0.9500 .
C114 C115 1.346(11) .
C114 H11C 0.9500 .
C115 C116 1.407(8) .
C115 H11D 0.9500 .
C116 H11E 0.9500 .
C121 C122 1.377(7) .
C121 C126 1.398(6) .
C122 C123 1.388(8) .
C122 H12A 0.9500 .
C123 C124 1.357(9) .
C123 H12B 0.9500 .
C124 C125 1.372(8) .
C124 H12C 0.9500 .
C125 C126 1.390(7) .
C125 H12D 0.9500 .
C126 H12E 0.9500 .
C131 C136 1.399(6) .
C131 C132 1.402(6) .
C132 C133 1.383(7) .
C132 H13A 0.9500 .
C133 C134 1.382(7) .
C133 H13B 0.9500 .
C134 C135 1.372(7) .
C134 H13C 0.9500 .
C135 C136 1.387(7) .
C135 H13D 0.9500 .
C136 H13E 0.9500 .
C141 C142 1.390(7) .
C141 C146 1.393(6) .
C142 C143 1.373(7) .
C142 H14A 0.9500 .
C143 C144 1.386(7) .
C143 H14B 0.9500 .
C144 C145 1.383(8) .
C144 H14C 0.9500 .
C145 C146 1.390(7) .
C145 H14D 0.9500 .
C146 H14E 0.9500 .
C211 C212 1.399(7) .
C211 C216 1.402(6) .
C212 C213 1.380(7) .
C212 H21A 0.9500 .
C213 C214 1.378(9) .
C213 H21B 0.9500 .
C214 C215 1.382(9) .
C214 H21C 0.9500 .
C215 C216 1.377(7) .
C215 H21D 0.9500 .
C216 H21E 0.9500 .
C221 C222 1.384(6) .
C221 C226 1.398(6) .
C222 C223 1.414(7) .
C222 H22A 0.9500 .
C223 C224 1.344(8) .
C223 H22B 0.9500 .
C224 C225 1.387(8) .
C224 H22C 0.9500 .
C225 C226 1.381(7) .
C225 H22D 0.9500 .
C226 H22E 0.9500 .
C231 C232 1.389(7) .
C231 C236 1.390(6) .
C232 C234 1.388(7) .
C232 H23A 0.9500 .
C233 C235 1.363(8) .
C233 C236 1.389(7) .
C233 H23B 0.9500 .
C234 C235 1.386(9) .
C234 H23C 0.9500 .
C235 H23D 0.9500 .
C236 H23E 0.9500 .
C241 C242 1.389(6) .
C241 C246 1.390(6) .
C242 C243 1.396(6) .
C242 H24A 0.9500 .
C243 C244 1.371(7) .
C243 H24B 0.9500 .
C244 C245 1.396(7) .
C244 H24C 0.9500 .
C245 C246 1.377(6) .
C245 H24D 0.9500 .
C246 H24E 0.9500 .
C3S C2S 1.48(3) .
C3S C2SA 1.690(19) .
C1S C2S 1.49(4) .
C1S H1SA 0.9800 .
C1S H1SB 0.9800 .
C1S H1SC 0.9800 .
C2S O1S 1.44(3) .
C2S H2SA 1.0000 .
C1SA C2SA 1.55(2) .
C1SA H1SD 0.9800 .
C1SA H1SE 0.9800 .
C1SA H1SF 0.9800 .
C2SA O2SA 1.489(16) .
C2SA H2SB 1.0000 .
